data_7208926
loop_
_publ_author_name
'Qin, Xiao'
'Ni, Xin-Long'
'Hu, Jing-Xu'
'Chen, Kai'
'Zhang, Yun-Qian'
'Redshaw, Carl'
'Zhu, Qian-Jiang'
'Xue, Sai-Feng'
'Tao, Zhu'

_publ_section_title
;
 Macrocycle-based metal ion complexation: a study of the lanthanide
 contraction effect towards hexacyclohexanocucurbit[6]uil
;
_journal_issue 4
_journal_name_full CrystEngComm
_journal_page_first 738
_journal_paper_doi 10.1039/c2ce26225h
_journal_volume 15
_journal_year 2013
_chemical_formula_sum 'C60 H106 N27 O38 Yb'
_chemical_formula_weight 1986.76
_chemical_name_systematic
;
?
;
_space_group_IT_number 2
_symmetry_cell_setting triclinic
_symmetry_space_group_name_Hall '-P 1'
_symmetry_space_group_name_H-M 'P -1'
_atom_sites_solution_hydrogens geom
_atom_sites_solution_primary direct
_atom_sites_solution_secondary difmap
_audit_creation_method SHELXL-97
_cell_angle_alpha 74.9100(10)
_cell_angle_beta 89.449(2)
_cell_angle_gamma 63.4040(10)
_cell_formula_units_Z 2
_cell_length_a 15.8602(7)
_cell_length_b 15.9685(6)
_cell_length_c 18.0548(8)
_cell_measurement_temperature 223(2)
_cell_volume 3917.4(3)
_computing_structure_refinement 'SHELXL-97 (Sheldrick, 1997)'
_diffrn_ambient_temperature 223(2)
_diffrn_measured_fraction_theta_full 0.987
_diffrn_measured_fraction_theta_max 0.987
_diffrn_measurement_device_type 'Bruker CCD Area Detector'
_diffrn_measurement_method '\f and \w scan'
_diffrn_radiation_monochromator graphite
_diffrn_radiation_source 'fine-focus sealed tube'
_diffrn_radiation_type MoK\a
_diffrn_radiation_wavelength 0.71073
_diffrn_reflns_av_R_equivalents 0.0334
_diffrn_reflns_av_sigmaI/netI 0.0362
_diffrn_reflns_limit_h_max 18
_diffrn_reflns_limit_h_min -18
_diffrn_reflns_limit_k_max 18
_diffrn_reflns_limit_k_min -18
_diffrn_reflns_limit_l_max 21
_diffrn_reflns_limit_l_min -21
_diffrn_reflns_number 41677
_diffrn_reflns_theta_full 25.00
_diffrn_reflns_theta_max 25.00
_diffrn_reflns_theta_min 1.18
_exptl_absorpt_coefficient_mu 1.308
_exptl_absorpt_correction_T_max 0.7618
_exptl_absorpt_correction_T_min 0.7029
_exptl_absorpt_correction_type multi-scan
_exptl_absorpt_process_details 'SADABS (Bruker, 2008)'
_exptl_crystal_colour colorless
_exptl_crystal_density_diffrn 1.684
_exptl_crystal_density_method 'not measured'
_exptl_crystal_description prism
_exptl_crystal_F_000 2058
_exptl_crystal_size_max 0.29
_exptl_crystal_size_mid 0.23
_exptl_crystal_size_min 0.22
_platon_squeeze_details
;
;
_refine_diff_density_max 1.086
_refine_diff_density_min -0.720
_refine_diff_density_rms 0.090
_refine_ls_extinction_method none
_refine_ls_goodness_of_fit_ref 1.056
_refine_ls_hydrogen_treatment constr
_refine_ls_matrix_type full
_refine_ls_number_parameters 1018
_refine_ls_number_reflns 13625
_refine_ls_number_restraints 0
_refine_ls_restrained_S_all 1.056
_refine_ls_R_factor_all 0.0341
_refine_ls_R_factor_gt 0.0314
_refine_ls_shift/su_max 0.001
_refine_ls_shift/su_mean 0.000
_refine_ls_structure_factor_coef Fsqd
_refine_ls_weighting_details 'calc w=1/[\s^2^(Fo^2^)+(0.0519P)^2^+4.0003P] where P=(Fo^2^+2Fc^2^)/3'
_refine_ls_weighting_scheme calc
_refine_ls_wR_factor_gt 0.0867
_refine_ls_wR_factor_ref 0.0889
_reflns_number_gt 12566
_reflns_number_total 13625
_reflns_threshold_expression >2sigma(I)
_cod_data_source_file c2ce26225h.txt
_cod_data_source_block p3
_cod_database_code 7208926

loop_
_symmetry_equiv_pos_as_xyz
'x, y, z'
'-x, -y, -z'

loop_
_atom_site_label
_atom_site_type_symbol
_atom_site_fract_x
_atom_site_fract_y
_atom_site_fract_z
_atom_site_U_iso_or_equiv
_atom_site_adp_type
_atom_site_occupancy
_atom_site_symmetry_multiplicity
_atom_site_calc_flag
_atom_site_refinement_flags
O1W O 0.75720(17) 0.44501(16) 0.21610(13) 0.0262(5) Uani 1 1 d .
O2W O 0.93693(16) 0.27425(17) 0.23565(13) 0.0258(5) Uani 1 1 d .
O3W O 0.89198(16) 0.12394(16) 0.25526(13) 0.0250(5) Uani 1 1 d .
O4W O 0.62573(16) 0.37932(17) 0.22657(14) 0.0286(5) Uani 1 1 d .
Yb1 Yb 0.785111(9) 0.283816(9) 0.237285(7) 0.01659(6) Uani 1 1 d .
C1 C 0.6926(2) 0.1847(2) 0.12532(17) 0.0179(6) Uani 1 1 d .
C2 C 0.6207(2) 0.1239(2) 0.05536(17) 0.0178(6) Uani 1 1 d .
C3 C 0.7120(2) 0.1216(2) 0.01938(18) 0.0183(6) Uani 1 1 d .
C4 C 0.5789(2) 0.2223(2) -0.07347(18) 0.0205(7) Uani 1 1 d .
C5 C 0.8387(2) 0.1618(2) 0.06682(17) 0.0177(6) Uani 1 1 d .
H5A H 0.8646 0.1527 0.1190 0.021 Uiso 1 1 calc R
H5B H 0.8841 0.1078 0.0485 0.021 Uiso 1 1 calc R
C6 C 0.7292(2) 0.2121(2) -0.11607(18) 0.0216(7) Uani 1 1 d .
H6A H 0.6935 0.2317 -0.1668 0.026 Uiso 1 1 calc R
H6B H 0.7883 0.1524 -0.1125 0.026 Uiso 1 1 calc R
C7 C 0.8114(2) 0.3315(2) 0.04222(18) 0.0173(6) Uani 1 1 d .
C8 C 0.8368(2) 0.2727(2) -0.06570(17) 0.0193(6) Uani 1 1 d .
C9 C 0.8311(2) 0.3770(2) -0.08824(17) 0.0181(6) Uani 1 1 d .
C10 C 0.7056(2) 0.3813(2) -0.15978(18) 0.0201(7) Uani 1 1 d .
C11 C 0.8116(2) 0.4889(2) -0.00210(18) 0.0192(6) Uani 1 1 d .
H11A H 0.8228 0.4772 0.0538 0.023 Uiso 1 1 calc R
H11B H 0.8653 0.4956 -0.0249 0.023 Uiso 1 1 calc R
C12 C 0.7229(2) 0.5316(2) -0.19888(18) 0.0210(7) Uani 1 1 d .
H12A H 0.7808 0.5361 -0.2133 0.025 Uiso 1 1 calc R
H12B H 0.6861 0.5414 -0.2464 0.025 Uiso 1 1 calc R
C13 C 0.6711(2) 0.6290(2) 0.01532(18) 0.0197(6) Uani 1 1 d .
C14 C 0.7072(2) 0.6424(2) -0.11238(18) 0.0187(6) Uani 1 1 d .
C15 C 0.6203(2) 0.7405(2) -0.10866(18) 0.0178(6) Uani 1 1 d .
C16 C 0.5726(2) 0.6697(2) -0.18835(17) 0.0182(6) Uani 1 1 d .
C17 C 0.5519(2) 0.7957(2) 0.00960(19) 0.0212(7) Uani 1 1 d .
H17A H 0.5528 0.8572 -0.0168 0.025 Uiso 1 1 calc R
H17B H 0.5798 0.7757 0.0634 0.025 Uiso 1 1 calc R
C18 C 0.5524(2) 0.1755(2) 0.17639(18) 0.0192(6) Uani 1 1 d .
H18A H 0.5813 0.1798 0.2221 0.023 Uiso 1 1 calc R
H18B H 0.5471 0.1147 0.1911 0.023 Uiso 1 1 calc R
C19 C 0.6280(2) 0.0223(2) 0.0862(2) 0.0252(7) Uani 1 1 d .
H19A H 0.6253 -0.0032 0.0429 0.030 Uiso 1 1 calc R
H19B H 0.5744 0.0259 0.1150 0.030 Uiso 1 1 calc R
C20 C 0.7217(3) -0.0463(2) 0.1393(2) 0.0318(8) Uani 1 1 d .
H20A H 0.7225 -0.0219 0.1837 0.038 Uiso 1 1 calc R
H20B H 0.7256 -0.1114 0.1589 0.038 Uiso 1 1 calc R
C21 C 0.8083(3) -0.0544(2) 0.0974(2) 0.0308(8) Uani 1 1 d .
H21A H 0.8508 -0.0443 0.1291 0.037 Uiso 1 1 calc R
H21B H 0.8429 -0.1207 0.0923 0.037 Uiso 1 1 calc R
C22 C 0.7827(2) 0.0190(2) 0.0171(2) 0.0248(7) Uani 1 1 d .
H22A H 0.8405 0.0198 -0.0018 0.030 Uiso 1 1 calc R
H22B H 0.7551 -0.0013 -0.0188 0.030 Uiso 1 1 calc R
C23 C 0.9284(2) 0.1968(2) -0.08449(19) 0.0231(7) Uani 1 1 d .
H23A H 0.9822 0.1829 -0.0488 0.028 Uiso 1 1 calc R
H23B H 0.9245 0.1358 -0.0783 0.028 Uiso 1 1 calc R
C24 C 0.9436(2) 0.2353(2) -0.16735(19) 0.0270(7) Uani 1 1 d .
H24A H 0.8894 0.2490 -0.2026 0.032 Uiso 1 1 calc R
H24B H 1.0008 0.1848 -0.1800 0.032 Uiso 1 1 calc R
C25 C 0.9545(3) 0.3285(3) -0.1800(2) 0.0322(8) Uani 1 1 d .
H25A H 1.0214 0.3125 -0.1842 0.039 Uiso 1 1 calc R
H25B H 0.9171 0.3754 -0.2289 0.039 Uiso 1 1 calc R
C26 C 0.9222(2) 0.3763(2) -0.11449(19) 0.0233(7) Uani 1 1 d .
H26A H 0.9724 0.3409 -0.0705 0.028 Uiso 1 1 calc R
H26B H 0.9128 0.4437 -0.1321 0.028 Uiso 1 1 calc R
C27 C 0.7911(2) 0.6588(2) -0.1395(2) 0.0250(7) Uani 1 1 d .
H27A H 0.8418 0.5975 -0.1450 0.030 Uiso 1 1 calc R
H27B H 0.8157 0.6770 -0.1000 0.030 Uiso 1 1 calc R
C28 C 0.7652(3) 0.7383(3) -0.2162(2) 0.0327(8) Uani 1 1 d .
H28A H 0.7594 0.7121 -0.2582 0.039 Uiso 1 1 calc R
H28B H 0.8168 0.7563 -0.2245 0.039 Uiso 1 1 calc R
C29 C 0.6723(3) 0.8302(3) -0.2196(2) 0.0293(8) Uani 1 1 d .
H29A H 0.6823 0.8879 -0.2389 0.035 Uiso 1 1 calc R
H29B H 0.6237 0.8353 -0.2560 0.035 Uiso 1 1 calc R
C30 C 0.6366(2) 0.8290(2) -0.14073(19) 0.0237(7) Uani 1 1 d .
H30A H 0.6834 0.8278 -0.1048 0.028 Uiso 1 1 calc R
H30B H 0.5771 0.8887 -0.1456 0.028 Uiso 1 1 calc R
C31 C 0.8684(2) -0.0966(2) 0.35977(18) 0.0204(7) Uani 1 1 d .
C32 C 0.9006(2) -0.2383(2) 0.46134(18) 0.0192(6) Uani 1 1 d .
C33 C 0.7988(2) -0.1547(2) 0.46326(18) 0.0200(6) Uani 1 1 d .
C34 C 0.8954(2) -0.1988(2) 0.57866(18) 0.0212(7) Uani 1 1 d .
C35 C 0.7079(2) 0.0203(2) 0.37212(18) 0.0196(6) Uani 1 1 d .
H35A H 0.6528 0.0079 0.3701 0.024 Uiso 1 1 calc R
H35B H 0.7132 0.0518 0.3192 0.024 Uiso 1 1 calc R
C36 C 0.7266(2) -0.0861(2) 0.57595(18) 0.0227(7) Uani 1 1 d .
H36A H 0.6724 -0.0952 0.5620 0.027 Uiso 1 1 calc R
H36B H 0.7434 -0.1133 0.6321 0.027 Uiso 1 1 calc R
C37 C 0.6975(2) 0.1711(2) 0.38970(18) 0.0184(6) Uani 1 1 d .
C38 C 0.6386(2) 0.0897(2) 0.48604(18) 0.0200(6) Uani 1 1 d .
C39 C 0.6217(2) 0.1887(2) 0.50043(18) 0.0206(7) Uani 1 1 d .
C40 C 0.7190(2) 0.0569(2) 0.60687(18) 0.0215(7) Uani 1 1 d .
C41 C 0.6538(2) 0.3267(2) 0.41672(17) 0.0183(6) Uani 1 1 d .
H41A H 0.6492 0.3525 0.3606 0.022 Uiso 1 1 calc R
H41B H 0.5962 0.3710 0.4339 0.022 Uiso 1 1 calc R
C42 C 0.6892(3) 0.2179(2) 0.61559(18) 0.0249(7) Uani 1 1 d .
H42A H 0.7055 0.1824 0.6708 0.030 Uiso 1 1 calc R
H42B H 0.6269 0.2750 0.6090 0.030 Uiso 1 1 calc R
C43 C 0.8132(2) 0.3149(2) 0.41748(17) 0.0180(6) Uani 1 1 d .
C44 C 0.7416(2) 0.3386(2) 0.52926(17) 0.0190(6) Uani 1 1 d .
C45 C 0.8385(2) 0.3429(2) 0.53409(18) 0.0202(6) Uani 1 1 d .
C46 C 0.8464(2) 0.2099(2) 0.63330(18) 0.0224(7) Uani 1 1 d .
C47 C 0.9560(2) 0.3355(2) 0.43298(18) 0.0202(6) Uani 1 1 d .
H47A H 0.9494 0.3471 0.3768 0.024 Uiso 1 1 calc R
H47B H 0.9539 0.3939 0.4429 0.024 Uiso 1 1 calc R
C48 C 0.9836(2) 0.2417(2) 0.64041(18) 0.0227(7) Uani 1 1 d .
H48A H 0.9807 0.3038 0.6421 0.027 Uiso 1 1 calc R
H48B H 0.9917 0.2021 0.6939 0.027 Uiso 1 1 calc R
C49 C 0.8972(2) -0.3286(2) 0.4533(2) 0.0264(7) Uani 1 1 d .
H49A H 0.8773 -0.3581 0.5003 0.032 Uiso 1 1 calc R
H49B H 0.9610 -0.3763 0.4478 0.032 Uiso 1 1 calc R
C50 C 0.8286(3) -0.3048(3) 0.3836(2) 0.0324(8) Uani 1 1 d .
H50A H 0.8216 -0.3630 0.3847 0.039 Uiso 1 1 calc R
H50B H 0.8557 -0.2882 0.3363 0.039 Uiso 1 1 calc R
C51 C 0.7305(3) -0.2200(3) 0.3811(2) 0.0345(9) Uani 1 1 d .
H51A H 0.7187 -0.1660 0.3348 0.041 Uiso 1 1 calc R
H51B H 0.6820 -0.2414 0.3771 0.041 Uiso 1 1 calc R
C52 C 0.7212(2) -0.1836(2) 0.4525(2) 0.0263(7) Uani 1 1 d .
H52A H 0.6588 -0.1270 0.4469 0.032 Uiso 1 1 calc R
H52B H 0.7259 -0.2351 0.4984 0.032 Uiso 1 1 calc R
C53 C 0.5450(2) 0.0880(2) 0.47183(19) 0.0240(7) Uani 1 1 d .
H53A H 0.5161 0.0835 0.5200 0.029 Uiso 1 1 calc R
H53B H 0.5568 0.0304 0.4551 0.029 Uiso 1 1 calc R
C54 C 0.4770(2) 0.1806(3) 0.4098(2) 0.0290(8) Uani 1 1 d .
H54A H 0.4178 0.1776 0.4007 0.035 Uiso 1 1 calc R
H54B H 0.5054 0.1833 0.3614 0.035 Uiso 1 1 calc R
C55 C 0.4543(2) 0.2739(3) 0.4325(2) 0.0313(8) Uani 1 1 d .
H55A H 0.3876 0.3038 0.4418 0.038 Uiso 1 1 calc R
H55B H 0.4625 0.3205 0.3894 0.038 Uiso 1 1 calc R
C56 C 0.5179(2) 0.2542(2) 0.5051(2) 0.0269(7) Uani 1 1 d .
H56A H 0.5108 0.3164 0.5107 0.032 Uiso 1 1 calc R
H56B H 0.4977 0.2228 0.5509 0.032 Uiso 1 1 calc R
C57 C 0.6573(2) 0.4302(2) 0.5381(2) 0.0268(7) Uani 1 1 d .
H57A H 0.6006 0.4203 0.5419 0.032 Uiso 1 1 calc R
H57B H 0.6447 0.4855 0.4926 0.032 Uiso 1 1 calc R
C58 C 0.6794(3) 0.4524(3) 0.6107(2) 0.0384(9) Uani 1 1 d .
H58A H 0.6881 0.3985 0.6561 0.046 Uiso 1 1 calc R
H58B H 0.6253 0.5118 0.6158 0.046 Uiso 1 1 calc R
C59 C 0.7691(3) 0.4663(3) 0.6084(3) 0.0434(10) Uani 1 1 d .
H59A H 0.7509 0.5345 0.6057 0.052 Uiso 1 1 calc R
H59B H 0.8113 0.4249 0.6567 0.052 Uiso 1 1 calc R
C60 C 0.8236(3) 0.4419(2) 0.5408(2) 0.0293(8) Uani 1 1 d .
H60A H 0.8854 0.4404 0.5482 0.035 Uiso 1 1 calc R
H60B H 0.7882 0.4928 0.4929 0.035 Uiso 1 1 calc R
N1 N 0.61525(18) 0.17057(18) 0.11689(15) 0.0179(5) Uani 1 1 d .
N2 N 0.74989(18) 0.15680(19) 0.07088(14) 0.0186(5) Uani 1 1 d .
N3 N 0.54593(18) 0.18728(19) -0.00863(15) 0.0196(5) Uani 1 1 d .
N4 N 0.67394(19) 0.19041(19) -0.05681(15) 0.0208(6) Uani 1 1 d .
N5 N 0.83051(19) 0.25245(19) 0.01681(14) 0.0188(5) Uani 1 1 d .
N6 N 0.80908(18) 0.40468(18) -0.01595(15) 0.0182(5) Uani 1 1 d .
N7 N 0.75257(19) 0.28843(19) -0.11092(15) 0.0197(5) Uani 1 1 d .
N8 N 0.74998(19) 0.43376(18) -0.14908(14) 0.0192(5) Uani 1 1 d .
N9 N 0.72595(18) 0.57976(18) -0.03305(15) 0.0188(5) Uani 1 1 d .
N10 N 0.61014(18) 0.72202(19) -0.02689(15) 0.0201(6) Uani 1 1 d .
N11 N 0.66760(18) 0.61024(18) -0.16561(15) 0.0189(5) Uani 1 1 d .
N12 N 0.54276(18) 0.74252(18) -0.15383(15) 0.0187(5) Uani 1 1 d .
N13 N 0.93379(19) -0.19160(19) 0.39518(15) 0.0213(6) Uani 1 1 d .
N14 N 0.79190(19) -0.07210(18) 0.40029(15) 0.0206(6) Uani 1 1 d .
N15 N 0.95209(19) -0.25377(19) 0.53454(15) 0.0204(6) Uani 1 1 d .
N16 N 0.80650(19) -0.14086(19) 0.53901(15) 0.0208(6) Uani 1 1 d .
N17 N 0.69014(19) 0.08776(19) 0.41801(14) 0.0187(5) Uani 1 1 d .
N18 N 0.65755(19) 0.23137(19) 0.43436(15) 0.0194(5) Uani 1 1 d .
N19 N 0.69771(19) 0.01751(19) 0.55580(15) 0.0204(6) Uani 1 1 d .
N20 N 0.68213(19) 0.15553(19) 0.57375(15) 0.0207(6) Uani 1 1 d .
N21 N 0.73529(19) 0.32594(19) 0.45256(15) 0.0193(5) Uani 1 1 d .
N22 N 0.87549(18) 0.32319(18) 0.46280(14) 0.0183(5) Uani 1 1 d .
N23 N 0.75946(19) 0.25152(19) 0.59134(15) 0.0214(6) Uani 1 1 d .
N24 N 0.89313(19) 0.26209(19) 0.60211(15) 0.0205(6) Uani 1 1 d .
O1 O 0.70886(16) 0.21654(16) 0.17579(12) 0.0220(5) Uani 1 1 d .
O2 O 0.80040(16) 0.33388(15) 0.10948(12) 0.0205(5) Uani 1 1 d .
O3 O 0.67539(17) 0.59603(17) 0.08522(13) 0.0264(5) Uani 1 1 d .
O4 O 0.53185(17) 0.27299(17) -0.13600(13) 0.0278(5) Uani 1 1 d .
O5 O 0.63617(18) 0.41128(17) -0.20658(14) 0.0301(5) Uani 1 1 d .
O6 O 0.52371(16) 0.66069(16) -0.23466(13) 0.0241(5) Uani 1 1 d .
O7 O 0.87610(17) -0.04435(16) 0.29980(13) 0.0273(5) Uani 1 1 d .
O8 O 0.73308(16) 0.18977(16) 0.33047(12) 0.0223(5) Uani 1 1 d .
O9 O 0.82647(15) 0.30111(16) 0.35320(12) 0.0216(5) Uani 1 1 d .
O10 O 0.91927(17) -0.20116(17) 0.64353(13) 0.0267(5) Uani 1 1 d .
O11 O 0.76261(17) 0.01221(17) 0.67124(13) 0.0282(5) Uani 1 1 d .
O12 O 0.87664(18) 0.13909(17) 0.69097(13) 0.0312(6) Uani 1 1 d .
N25 N 1.0673(2) 0.2185(3) 0.0869(2) 0.0395(8) Uani 1 1 d .
N26 N 1.0924(3) 0.4357(3) 0.3338(2) 0.0440(9) Uani 1 1 d .
N27 N 0.4919(2) 0.0528(2) 0.69642(17) 0.0309(7) Uani 1 1 d .
O13 O 1.0454(3) 0.1700(3) 0.1423(2) 0.0694(11) Uani 1 1 d .
O14 O 1.1263(3) 0.1772(3) 0.0474(2) 0.0715(11) Uani 1 1 d .
O15 O 1.0261(2) 0.3085(2) 0.07122(19) 0.0541(8) Uani 1 1 d .
O16 O 1.0341(2) 0.4932(2) 0.36816(19) 0.0573(8) Uani 1 1 d .
O17 O 1.0724(3) 0.4453(3) 0.2665(2) 0.0879(14) Uani 1 1 d .
O18 O 1.1716(3) 0.3710(3) 0.3678(2) 0.0640(9) Uani 1 1 d .
O19 O 0.4916(2) 0.0059(2) 0.65205(18) 0.0528(8) Uani 1 1 d .
O20 O 0.4552(2) 0.0445(2) 0.75713(16) 0.0476(7) Uani 1 1 d .
O21 O 0.5285(3) 0.1083(3) 0.6812(2) 0.0589(9) Uani 1 1 d .

loop_
_atom_site_aniso_label
_atom_site_aniso_U_11
_atom_site_aniso_U_22
_atom_site_aniso_U_33
_atom_site_aniso_U_23
_atom_site_aniso_U_13
_atom_site_aniso_U_12
O1W 0.0303(13) 0.0213(11) 0.0259(12) -0.0071(10) 0.0005(10) -0.0108(10)
O2W 0.0232(12) 0.0308(12) 0.0218(12) -0.0066(10) -0.0005(10) -0.0116(10)
O3W 0.0237(12) 0.0209(11) 0.0271(12) -0.0047(10) 0.0006(10) -0.0087(10)
O4W 0.0229(12) 0.0288(12) 0.0314(13) -0.0086(11) -0.0011(10) -0.0096(10)
Yb1 0.01909(8) 0.01853(8) 0.01293(8) -0.00450(5) 0.00091(5) -0.00932(6)
C1 0.0184(15) 0.0162(14) 0.0160(15) -0.0033(12) -0.0008(12) -0.0060(12)
C2 0.0175(15) 0.0188(15) 0.0158(15) -0.0071(12) 0.0006(12) -0.0061(13)
C3 0.0197(15) 0.0167(14) 0.0189(15) -0.0060(12) 0.0032(13) -0.0081(13)
C4 0.0225(16) 0.0200(15) 0.0216(17) -0.0123(14) 0.0031(14) -0.0086(13)
C5 0.0162(15) 0.0183(15) 0.0151(15) -0.0041(12) 0.0005(12) -0.0054(12)
C6 0.0277(17) 0.0245(16) 0.0145(15) -0.0081(13) 0.0024(13) -0.0123(14)
C7 0.0159(15) 0.0201(15) 0.0192(16) -0.0079(13) 0.0032(12) -0.0099(13)
C8 0.0201(16) 0.0208(15) 0.0147(15) -0.0059(13) 0.0023(13) -0.0072(13)
C9 0.0195(15) 0.0186(15) 0.0135(14) -0.0032(12) 0.0015(13) -0.0071(13)
C10 0.0199(16) 0.0230(16) 0.0145(15) -0.0057(13) 0.0027(13) -0.0070(13)
C11 0.0182(15) 0.0194(15) 0.0191(15) -0.0068(13) 0.0007(13) -0.0072(13)
C12 0.0242(16) 0.0216(16) 0.0151(15) -0.0053(13) 0.0038(13) -0.0088(14)
C13 0.0178(15) 0.0227(16) 0.0202(16) -0.0063(13) -0.0013(13) -0.0104(13)
C14 0.0189(15) 0.0195(15) 0.0172(15) -0.0057(13) 0.0012(13) -0.0082(13)
C15 0.0171(15) 0.0201(15) 0.0176(15) -0.0067(13) 0.0029(12) -0.0091(13)
C16 0.0206(16) 0.0201(15) 0.0155(15) -0.0037(12) 0.0039(13) -0.0115(13)
C17 0.0203(16) 0.0245(16) 0.0216(16) -0.0109(13) 0.0006(13) -0.0104(14)
C18 0.0190(15) 0.0182(15) 0.0162(15) -0.0022(12) 0.0011(13) -0.0065(13)
C19 0.0270(17) 0.0235(17) 0.0283(18) -0.0093(14) 0.0056(15) -0.0135(15)
C20 0.036(2) 0.0204(17) 0.0279(18) -0.0006(14) -0.0003(16) -0.0067(15)
C21 0.0281(18) 0.0187(16) 0.035(2) -0.0051(15) -0.0015(16) -0.0035(14)
C22 0.0217(16) 0.0227(16) 0.0292(18) -0.0124(14) 0.0033(14) -0.0068(14)
C23 0.0203(16) 0.0209(16) 0.0225(17) -0.0087(13) 0.0025(13) -0.0034(13)
C24 0.0228(17) 0.0301(18) 0.0201(17) -0.0098(14) 0.0060(14) -0.0041(15)
C25 0.0295(19) 0.039(2) 0.0276(19) -0.0126(16) 0.0132(16) -0.0134(17)
C26 0.0206(16) 0.0255(16) 0.0220(16) -0.0050(14) 0.0041(14) -0.0101(14)
C27 0.0202(16) 0.0246(16) 0.0286(18) -0.0058(14) 0.0038(14) -0.0100(14)
C28 0.033(2) 0.0308(19) 0.0289(19) -0.0025(16) 0.0090(16) -0.0131(16)
C29 0.0297(19) 0.0263(17) 0.0289(18) -0.0016(15) 0.0032(15) -0.0137(15)
C30 0.0247(17) 0.0191(15) 0.0260(17) -0.0043(14) -0.0012(14) -0.0099(14)
C31 0.0237(16) 0.0201(15) 0.0175(16) -0.0068(13) -0.0019(13) -0.0094(13)
C32 0.0197(15) 0.0195(15) 0.0176(15) -0.0028(13) -0.0024(13) -0.0095(13)
C33 0.0238(16) 0.0211(15) 0.0162(15) -0.0054(13) -0.0005(13) -0.0111(14)
C34 0.0242(16) 0.0206(15) 0.0222(17) -0.0050(13) 0.0013(14) -0.0137(14)
C35 0.0229(16) 0.0184(15) 0.0153(15) -0.0046(12) -0.0013(13) -0.0077(13)
C36 0.0268(17) 0.0228(16) 0.0174(15) -0.0023(13) 0.0035(14) -0.0122(14)
C37 0.0155(15) 0.0206(15) 0.0172(15) -0.0048(13) -0.0013(12) -0.0070(13)
C38 0.0216(16) 0.0215(15) 0.0160(15) -0.0033(13) 0.0029(13) -0.0103(13)
C39 0.0202(16) 0.0242(16) 0.0198(16) -0.0077(13) 0.0053(13) -0.0116(14)
C40 0.0204(16) 0.0277(17) 0.0162(16) -0.0056(14) 0.0046(13) -0.0114(14)
C41 0.0189(15) 0.0200(15) 0.0145(14) -0.0050(12) -0.0006(12) -0.0076(13)
C42 0.0334(19) 0.0282(17) 0.0162(16) -0.0101(14) 0.0077(14) -0.0148(15)
C43 0.0221(16) 0.0137(14) 0.0164(15) -0.0034(12) 0.0001(13) -0.0073(13)
C44 0.0225(16) 0.0197(15) 0.0127(14) -0.0059(12) -0.0016(13) -0.0072(13)
C45 0.0214(16) 0.0195(15) 0.0172(15) -0.0062(13) -0.0003(13) -0.0067(13)
C46 0.0277(17) 0.0222(16) 0.0185(16) -0.0112(14) 0.0039(14) -0.0096(14)
C47 0.0228(16) 0.0209(15) 0.0154(15) -0.0013(12) -0.0035(13) -0.0107(13)
C48 0.0230(16) 0.0257(16) 0.0179(16) -0.0100(13) 0.0003(13) -0.0079(14)
C49 0.0261(17) 0.0220(16) 0.0317(19) -0.0099(14) -0.0016(15) -0.0105(14)
C50 0.034(2) 0.0345(19) 0.035(2) -0.0159(16) -0.0040(16) -0.0177(17)
C51 0.036(2) 0.035(2) 0.035(2) -0.0127(17) -0.0098(17) -0.0177(17)
C52 0.0261(17) 0.0240(16) 0.0272(18) -0.0017(14) -0.0047(15) -0.0130(14)
C53 0.0248(17) 0.0278(17) 0.0246(17) -0.0067(14) 0.0039(14) -0.0170(15)
C54 0.0227(17) 0.0343(19) 0.0302(19) -0.0054(16) 0.0001(15) -0.0152(15)
C55 0.0206(17) 0.0304(18) 0.036(2) -0.0076(16) 0.0001(15) -0.0070(15)
C56 0.0241(17) 0.0265(17) 0.0299(18) -0.0109(15) 0.0098(15) -0.0101(15)
C57 0.0265(18) 0.0221(16) 0.0279(18) -0.0100(14) 0.0063(15) -0.0064(14)
C58 0.049(2) 0.0299(19) 0.035(2) -0.0209(17) 0.0088(18) -0.0102(18)
C59 0.046(2) 0.038(2) 0.044(2) -0.0289(19) 0.0002(19) -0.0071(19)
C60 0.0323(19) 0.0209(16) 0.0339(19) -0.0120(15) -0.0038(16) -0.0092(15)
N1 0.0182(13) 0.0202(13) 0.0165(13) -0.0073(11) 0.0020(11) -0.0090(11)
N2 0.0181(13) 0.0233(13) 0.0150(13) -0.0076(11) 0.0017(11) -0.0090(11)
N3 0.0187(13) 0.0214(13) 0.0163(13) -0.0063(11) -0.0009(11) -0.0067(11)
N4 0.0214(14) 0.0229(13) 0.0166(13) -0.0048(11) 0.0011(11) -0.0095(12)
N5 0.0234(14) 0.0190(13) 0.0134(12) -0.0040(10) 0.0008(11) -0.0094(11)
N6 0.0215(13) 0.0193(13) 0.0168(13) -0.0071(11) 0.0052(11) -0.0108(11)
N7 0.0221(14) 0.0222(13) 0.0172(13) -0.0062(11) 0.0011(11) -0.0120(11)
N8 0.0214(13) 0.0187(13) 0.0141(12) -0.0033(11) -0.0015(11) -0.0070(11)
N9 0.0193(13) 0.0168(12) 0.0161(13) -0.0031(10) -0.0001(11) -0.0055(11)
N10 0.0183(13) 0.0200(13) 0.0166(13) -0.0053(11) -0.0003(11) -0.0042(11)
N11 0.0186(13) 0.0186(13) 0.0178(13) -0.0063(11) -0.0004(11) -0.0066(11)
N12 0.0150(13) 0.0197(13) 0.0182(13) -0.0055(11) -0.0015(11) -0.0052(11)
N13 0.0219(14) 0.0201(13) 0.0171(13) -0.0039(11) 0.0008(11) -0.0063(11)
N14 0.0248(14) 0.0165(13) 0.0184(13) -0.0017(11) 0.0015(11) -0.0095(11)
N15 0.0211(14) 0.0236(13) 0.0171(13) -0.0066(11) -0.0012(11) -0.0102(12)
N16 0.0221(14) 0.0216(13) 0.0153(13) -0.0033(11) -0.0009(11) -0.0081(11)
N17 0.0230(14) 0.0220(13) 0.0147(13) -0.0064(11) 0.0053(11) -0.0129(11)
N18 0.0237(14) 0.0203(13) 0.0154(13) -0.0055(11) 0.0017(11) -0.0108(11)
N19 0.0228(14) 0.0196(13) 0.0182(13) -0.0042(11) 0.0025(11) -0.0099(11)
N20 0.0245(14) 0.0203(13) 0.0134(13) -0.0016(11) -0.0011(11) -0.0088(11)
N21 0.0202(13) 0.0244(13) 0.0145(13) -0.0079(11) 0.0008(11) -0.0099(11)
N22 0.0214(13) 0.0220(13) 0.0132(12) -0.0048(11) 0.0004(11) -0.0114(11)
N23 0.0245(14) 0.0236(14) 0.0171(13) -0.0044(11) 0.0004(11) -0.0127(12)
N24 0.0218(14) 0.0226(13) 0.0151(13) -0.0054(11) -0.0003(11) -0.0084(11)
O1 0.0236(12) 0.0301(12) 0.0165(11) -0.0108(10) 0.0023(9) -0.0136(10)
O2 0.0280(12) 0.0193(11) 0.0121(11) -0.0033(9) -0.0004(9) -0.0096(9)
O3 0.0301(13) 0.0263(12) 0.0159(11) -0.0029(10) 0.0025(10) -0.0088(10)
O4 0.0270(12) 0.0312(13) 0.0203(12) -0.0036(10) -0.0041(10) -0.0112(11)
O5 0.0327(13) 0.0273(12) 0.0239(12) -0.0023(10) -0.0103(11) -0.0107(11)
O6 0.0220(11) 0.0281(12) 0.0247(12) -0.0098(10) 0.0008(10) -0.0124(10)
O7 0.0325(13) 0.0226(12) 0.0231(12) -0.0033(10) 0.0054(10) -0.0113(10)
O8 0.0298(12) 0.0237(11) 0.0168(11) -0.0062(9) 0.0077(10) -0.0152(10)
O9 0.0235(12) 0.0299(12) 0.0162(11) -0.0091(9) 0.0039(9) -0.0150(10)
O10 0.0283(12) 0.0321(13) 0.0183(12) -0.0082(10) -0.0017(10) -0.0121(11)
O11 0.0318(13) 0.0313(13) 0.0198(12) -0.0059(10) 0.0003(10) -0.0137(11)
O12 0.0380(14) 0.0276(13) 0.0204(12) 0.0027(11) -0.0045(11) -0.0137(11)
N25 0.0415(19) 0.045(2) 0.0377(19) -0.0182(16) 0.0087(16) -0.0211(17)
N26 0.066(3) 0.041(2) 0.0351(19) -0.0077(16) 0.0071(19) -0.035(2)
N27 0.0286(16) 0.0343(16) 0.0236(16) -0.0004(13) -0.0039(13) -0.0134(14)
O13 0.105(3) 0.054(2) 0.063(2) -0.0250(18) 0.049(2) -0.045(2)
O14 0.081(3) 0.062(2) 0.071(2) -0.035(2) 0.050(2) -0.023(2)
O15 0.059(2) 0.0436(18) 0.0531(19) -0.0169(15) 0.0028(16) -0.0158(16)
O16 0.064(2) 0.057(2) 0.0525(19) -0.0255(17) 0.0222(17) -0.0233(17)
O17 0.104(3) 0.086(3) 0.044(2) -0.024(2) -0.008(2) -0.016(3)
O18 0.063(2) 0.061(2) 0.061(2) -0.0163(18) 0.0008(19) -0.0225(19)
O19 0.0546(19) 0.0578(19) 0.0442(17) -0.0239(16) -0.0088(15) -0.0192(16)
O20 0.0506(18) 0.0475(17) 0.0331(15) -0.0008(13) 0.0119(14) -0.0187(15)
O21 0.071(2) 0.064(2) 0.058(2) -0.0094(17) 0.0149(18) -0.0489(19)

loop_
_atom_type_symbol
_atom_type_description
_atom_type_scat_dispersion_real
_atom_type_scat_dispersion_imag
_atom_type_scat_source
C C 0.0033 0.0016 'International Tables Vol C Tables 4.2.6.8 and 6.1.1.4'
H H 0.0000 0.0000 'International Tables Vol C Tables 4.2.6.8 and 6.1.1.4'
N N 0.0061 0.0033 'International Tables Vol C Tables 4.2.6.8 and 6.1.1.4'
O O 0.0106 0.0060 'International Tables Vol C Tables 4.2.6.8 and 6.1.1.4'
Yb Yb -0.3850 5.5486 'International Tables Vol C Tables 4.2.6.8 and 6.1.1.4'

loop_
_geom_angle_atom_site_label_1
_geom_angle_atom_site_label_2
_geom_angle_atom_site_label_3
_geom_angle
_geom_angle_site_symmetry_1
_geom_angle_site_symmetry_3
O4W Yb1 O3W 139.67(8) . .
O4W Yb1 O2 96.50(8) . .
O3W Yb1 O2 95.34(8) . .
O4W Yb1 O9 98.10(8) . .
O3W Yb1 O9 98.54(8) . .
O2 Yb1 O9 137.78(8) . .
O4W Yb1 O1W 72.05(8) . .
O3W Yb1 O1W 148.26(8) . .
O2 Yb1 O1W 75.47(8) . .
O9 Yb1 O1W 71.85(8) . .
O4W Yb1 O2W 147.82(8) . .
O3W Yb1 O2W 72.50(8) . .
O2 Yb1 O2W 74.77(8) . .
O9 Yb1 O2W 71.87(8) . .
O1W Yb1 O2W 75.77(8) . .
O4W Yb1 O8 75.80(8) . .
O3W Yb1 O8 73.04(8) . .
O2 Yb1 O8 146.17(7) . .
O9 Yb1 O8 76.01(8) . .
O1W Yb1 O8 129.97(8) . .
O2W Yb1 O8 127.88(8) . .
O4W Yb1 O1 72.04(8) . .
O3W Yb1 O1 73.68(8) . .
O2 Yb1 O1 76.18(8) . .
O9 Yb1 O1 146.04(8) . .
O1W Yb1 O1 130.65(8) . .
O2W Yb1 O1 132.45(8) . .
O8 Yb1 O1 70.09(7) . .
O1 C1 N2 125.3(3) . .
O1 C1 N1 124.9(3) . .
N2 C1 N1 109.8(3) . .
N3 C2 N1 112.1(2) . .
N3 C2 C19 113.5(3) . .
N1 C2 C19 112.6(3) . .
N3 C2 C3 102.6(2) . .
N1 C2 C3 102.7(2) . .
C19 C2 C3 112.4(3) . .
N4 C3 N2 113.1(2) . .
N4 C3 C22 113.1(3) . .
N2 C3 C22 112.0(3) . .
N4 C3 C2 103.0(2) . .
N2 C3 C2 102.7(2) . .
C22 C3 C2 112.1(3) . .
O4 C4 N3 126.0(3) . .
O4 C4 N4 125.4(3) . .
N3 C4 N4 108.5(3) . .
N5 C5 N2 114.0(2) . .
N5 C5 H5A 108.8 . .
N2 C5 H5A 108.8 . .
N5 C5 H5B 108.8 . .
N2 C5 H5B 108.8 . .
H5A C5 H5B 107.6 . .
N4 C6 N7 113.9(3) . .
N4 C6 H6A 108.8 . .
N7 C6 H6A 108.8 . .
N4 C6 H6B 108.8 . .
N7 C6 H6B 108.8 . .
H6A C6 H6B 107.7 . .
O2 C7 N6 125.3(3) . .
O2 C7 N5 124.7(3) . .
N6 C7 N5 110.0(3) . .
N5 C8 N7 113.2(3) . .
N5 C8 C23 112.2(3) . .
N7 C8 C23 112.5(2) . .
N5 C8 C9 103.1(2) . .
N7 C8 C9 102.9(2) . .
C23 C8 C9 112.2(3) . .
N8 C9 N6 112.0(2) . .
N8 C9 C26 113.2(3) . .
N6 C9 C26 113.2(3) . .
N8 C9 C8 102.8(2) . .
N6 C9 C8 101.9(2) . .
C26 C9 C8 112.6(3) . .
O5 C10 N8 125.6(3) . .
O5 C10 N7 125.2(3) . .
N8 C10 N7 109.1(3) . .
N9 C11 N6 114.3(2) . .
N9 C11 H11A 108.7 . .
N6 C11 H11A 108.7 . .
N9 C11 H11B 108.7 . .
N6 C11 H11B 108.7 . .
H11A C11 H11B 107.6 . .
N11 C12 N8 115.3(3) . .
N11 C12 H12A 108.5 . .
N8 C12 H12A 108.5 . .
N11 C12 H12B 108.5 . .
N8 C12 H12B 108.5 . .
H12A C12 H12B 107.5 . .
O3 C13 N10 124.9(3) . .
O3 C13 N9 126.1(3) . .
N10 C13 N9 108.9(3) . .
N9 C14 N11 111.7(2) . .
N9 C14 C27 113.5(3) . .
N11 C14 C27 113.6(3) . .
N9 C14 C15 102.7(2) . .
N11 C14 C15 102.9(2) . .
C27 C14 C15 111.4(2) . .
N10 C15 N12 112.0(2) . .
N10 C15 C30 112.9(2) . .
N12 C15 C30 113.2(3) . .
N10 C15 C14 102.8(2) . .
N12 C15 C14 102.2(2) . .
C30 C15 C14 112.8(3) . .
O6 C16 N12 125.8(3) . .
O6 C16 N11 125.4(3) . .
N12 C16 N11 108.8(3) . .
N10 C17 N3 113.7(2) . 2_665
N10 C17 H17A 108.8 . .
N3 C17 H17A 108.8 2_665 .
N10 C17 H17B 108.8 . .
N3 C17 H17B 108.8 2_665 .
H17A C17 H17B 107.7 . .
N1 C18 N12 114.5(2) . 2_665
N1 C18 H18A 108.6 . .
N12 C18 H18A 108.6 2_665 .
N1 C18 H18B 108.6 . .
N12 C18 H18B 108.6 2_665 .
H18A C18 H18B 107.6 . .
C2 C19 C20 109.9(3) . .
C2 C19 H19A 109.7 . .
C20 C19 H19A 109.7 . .
C2 C19 H19B 109.7 . .
C20 C19 H19B 109.7 . .
H19A C19 H19B 108.2 . .
C21 C20 C19 112.1(3) . .
C21 C20 H20A 109.2 . .
C19 C20 H20A 109.2 . .
C21 C20 H20B 109.2 . .
C19 C20 H20B 109.2 . .
H20A C20 H20B 107.9 . .
C22 C21 C20 113.5(3) . .
C22 C21 H21A 108.9 . .
C20 C21 H21A 108.9 . .
C22 C21 H21B 108.9 . .
C20 C21 H21B 108.9 . .
H21A C21 H21B 107.7 . .
C3 C22 C21 111.1(3) . .
C3 C22 H22A 109.4 . .
C21 C22 H22A 109.4 . .
C3 C22 H22B 109.4 . .
C21 C22 H22B 109.4 . .
H22A C22 H22B 108.0 . .
C24 C23 C8 109.6(3) . .
C24 C23 H23A 109.8 . .
C8 C23 H23A 109.8 . .
C24 C23 H23B 109.8 . .
C8 C23 H23B 109.8 . .
H23A C23 H23B 108.2 . .
C23 C24 C25 112.3(3) . .
C23 C24 H24A 109.1 . .
C25 C24 H24A 109.1 . .
C23 C24 H24B 109.1 . .
C25 C24 H24B 109.1 . .
H24A C24 H24B 107.9 . .
C26 C25 C24 112.8(3) . .
C26 C25 H25A 109.0 . .
C24 C25 H25A 109.0 . .
C26 C25 H25B 109.0 . .
C24 C25 H25B 109.0 . .
H25A C25 H25B 107.8 . .
C9 C26 C25 112.6(3) . .
C9 C26 H26A 109.1 . .
C25 C26 H26A 109.1 . .
C9 C26 H26B 109.1 . .
C25 C26 H26B 109.1 . .
H26A C26 H26B 107.8 . .
C14 C27 C28 112.9(3) . .
C14 C27 H27A 109.0 . .
C28 C27 H27A 109.0 . .
C14 C27 H27B 109.0 . .
C28 C27 H27B 109.0 . .
H27A C27 H27B 107.8 . .
C27 C28 C29 113.0(3) . .
C27 C28 H28A 109.0 . .
C29 C28 H28A 109.0 . .
C27 C28 H28B 109.0 . .
C29 C28 H28B 109.0 . .
H28A C28 H28B 107.8 . .
C30 C29 C28 112.2(3) . .
C30 C29 H29A 109.2 . .
C28 C29 H29A 109.2 . .
C30 C29 H29B 109.2 . .
C28 C29 H29B 109.2 . .
H29A C29 H29B 107.9 . .
C15 C30 C29 110.8(3) . .
C15 C30 H30A 109.5 . .
C29 C30 H30A 109.5 . .
C15 C30 H30B 109.5 . .
C29 C30 H30B 109.5 . .
H30A C30 H30B 108.1 . .
O7 C31 N14 126.0(3) . .
O7 C31 N13 125.2(3) . .
N14 C31 N13 108.7(3) . .
N13 C32 N15 111.6(2) . .
N13 C32 C49 113.2(3) . .
N15 C32 C49 113.7(3) . .
N13 C32 C33 102.8(2) . .
N15 C32 C33 102.5(2) . .
C49 C32 C33 112.1(3) . .
N16 C33 N14 112.5(2) . .
N16 C33 C52 112.7(3) . .
N14 C33 C52 113.1(3) . .
N16 C33 C32 103.0(2) . .
N14 C33 C32 102.9(2) . .
C52 C33 C32 111.8(3) . .
O10 C34 N15 125.9(3) . .
O10 C34 N16 125.0(3) . .
N15 C34 N16 109.1(3) . .
N14 C35 N17 114.9(2) . .
N14 C35 H35A 108.6 . .
N17 C35 H35A 108.6 . .
N14 C35 H35B 108.6 . .
N17 C35 H35B 108.6 . .
H35A C35 H35B 107.5 . .
N19 C36 N16 114.6(3) . .
N19 C36 H36A 108.6 . .
N16 C36 H36A 108.6 . .
N19 C36 H36B 108.6 . .
N16 C36 H36B 108.6 . .
H36A C36 H36B 107.6 . .
O8 C37 N18 125.5(3) . .
O8 C37 N17 124.5(3) . .
N18 C37 N17 109.9(3) . .
N19 C38 N17 112.8(3) . .
N19 C38 C53 113.5(3) . .
N17 C38 C53 112.6(3) . .
N19 C38 C39 102.9(2) . .
N17 C38 C39 102.7(2) . .
C53 C38 C39 111.3(3) . .
N18 C39 N20 113.3(3) . .
N18 C39 C56 112.6(3) . .
N20 C39 C56 112.4(3) . .
N18 C39 C38 102.5(2) . .
N20 C39 C38 102.5(2) . .
C56 C39 C38 112.8(3) . .
O11 C40 N19 125.9(3) . .
O11 C40 N20 125.7(3) . .
N19 C40 N20 108.4(3) . .
N21 C41 N18 113.5(2) . .
N21 C41 H41A 108.9 . .
N18 C41 H41A 108.9 . .
N21 C41 H41B 108.9 . .
N18 C41 H41B 108.9 . .
H41A C41 H41B 107.7 . .
N20 C42 N23 114.0(3) . .
N20 C42 H42A 108.8 . .
N23 C42 H42A 108.8 . .
N20 C42 H42B 108.8 . .
N23 C42 H42B 108.8 . .
H42A C42 H42B 107.6 . .
O9 C43 N21 125.8(3) . .
O9 C43 N22 124.4(3) . .
N21 C43 N22 109.8(3) . .
N23 C44 N21 112.9(2) . .
N23 C44 C57 112.9(3) . .
N21 C44 C57 112.3(3) . .
N23 C44 C45 102.7(2) . .
N21 C44 C45 102.0(2) . .
C57 C44 C45 113.0(3) . .
N24 C45 N22 112.1(2) . .
N24 C45 C60 113.3(3) . .
N22 C45 C60 113.2(3) . .
N24 C45 C44 102.7(2) . .
N22 C45 C44 103.1(2) . .
C60 C45 C44 111.4(3) . .
O12 C46 N23 125.8(3) . .
O12 C46 N24 125.5(3) . .
N23 C46 N24 108.7(3) . .
N15 C47 N22 114.9(3) 2_756 .
N15 C47 H47A 108.6 2_756 .
N22 C47 H47A 108.6 . .
N15 C47 H47B 108.6 2_756 .
N22 C47 H47B 108.6 . .
H47A C47 H47B 107.5 . .
N13 C48 N24 115.4(2) 2_756 .
N13 C48 H48A 108.4 2_756 .
N24 C48 H48A 108.4 . .
N13 C48 H48B 108.4 2_756 .
N24 C48 H48B 108.4 . .
H48A C48 H48B 107.5 . .
C32 C49 C50 111.6(3) . .
C32 C49 H49A 109.3 . .
C50 C49 H49A 109.3 . .
C32 C49 H49B 109.3 . .
C50 C49 H49B 109.3 . .
H49A C49 H49B 108.0 . .
C49 C50 C51 113.1(3) . .
C49 C50 H50A 109.0 . .
C51 C50 H50A 109.0 . .
C49 C50 H50B 109.0 . .
C51 C50 H50B 109.0 . .
H50A C50 H50B 107.8 . .
C52 C51 C50 112.4(3) . .
C52 C51 H51A 109.1 . .
C50 C51 H51A 109.1 . .
C52 C51 H51B 109.1 . .
C50 C51 H51B 109.1 . .
H51A C51 H51B 107.9 . .
C33 C52 C51 110.8(3) . .
C33 C52 H52A 109.5 . .
C51 C52 H52A 109.5 . .
C33 C52 H52B 109.5 . .
C51 C52 H52B 109.5 . .
H52A C52 H52B 108.1 . .
C38 C53 C54 110.3(3) . .
C38 C53 H53A 109.6 . .
C54 C53 H53A 109.6 . .
C38 C53 H53B 109.6 . .
C54 C53 H53B 109.6 . .
H53A C53 H53B 108.1 . .
C53 C54 C55 112.5(3) . .
C53 C54 H54A 109.1 . .
C55 C54 H54A 109.1 . .
C53 C54 H54B 109.1 . .
C55 C54 H54B 109.1 . .
H54A C54 H54B 107.8 . .
C54 C55 C56 112.5(3) . .
C54 C55 H55A 109.1 . .
C56 C55 H55A 109.1 . .
C54 C55 H55B 109.1 . .
C56 C55 H55B 109.1 . .
H55A C55 H55B 107.8 . .
C39 C56 C55 111.2(3) . .
C39 C56 H56A 109.4 . .
C55 C56 H56A 109.4 . .
C39 C56 H56B 109.4 . .
C55 C56 H56B 109.4 . .
H56A C56 H56B 108.0 . .
C44 C57 C58 109.5(3) . .
C44 C57 H57A 109.8 . .
C58 C57 H57A 109.8 . .
C44 C57 H57B 109.8 . .
C58 C57 H57B 109.8 . .
H57A C57 H57B 108.2 . .
C57 C58 C59 111.9(3) . .
C57 C58 H58A 109.2 . .
C59 C58 H58A 109.2 . .
C57 C58 H58B 109.2 . .
C59 C58 H58B 109.2 . .
H58A C58 H58B 107.9 . .
C60 C59 C58 113.9(3) . .
C60 C59 H59A 108.8 . .
C58 C59 H59A 108.8 . .
C60 C59 H59B 108.8 . .
C58 C59 H59B 108.8 . .
H59A C59 H59B 107.7 . .
C59 C60 C45 110.9(3) . .
C59 C60 H60A 109.5 . .
C45 C60 H60A 109.5 . .
C59 C60 H60B 109.5 . .
C45 C60 H60B 109.5 . .
H60A C60 H60B 108.0 . .
C1 N1 C18 121.2(2) . .
C1 N1 C2 111.7(2) . .
C18 N1 C2 124.9(2) . .
C1 N2 C5 122.1(2) . .
C1 N2 C3 112.6(2) . .
C5 N2 C3 125.3(2) . .
C4 N3 C17 121.4(3) . 2_665
C4 N3 C2 112.9(3) . .
C17 N3 C2 125.4(3) 2_665 .
C4 N4 C6 120.8(3) . .
C4 N4 C3 112.5(3) . .
C6 N4 C3 125.8(3) . .
C7 N5 C5 122.7(3) . .
C7 N5 C8 112.0(2) . .
C5 N5 C8 125.3(2) . .
C7 N6 C11 121.6(3) . .
C7 N6 C9 112.3(2) . .
C11 N6 C9 123.9(2) . .
C10 N7 C6 121.7(3) . .
C10 N7 C8 112.4(2) . .
C6 N7 C8 124.9(3) . .
C10 N8 C12 121.8(3) . .
C10 N8 C9 112.4(2) . .
C12 N8 C9 125.6(2) . .
C13 N9 C11 120.4(3) . .
C13 N9 C14 112.2(2) . .
C11 N9 C14 124.2(3) . .
C13 N10 C17 121.7(3) . .
C13 N10 C15 112.9(2) . .
C17 N10 C15 124.9(3) . .
C16 N11 C12 122.2(3) . .
C16 N11 C14 112.6(2) . .
C12 N11 C14 124.9(3) . .
C16 N12 C18 120.4(2) . 2_665
C16 N12 C15 113.1(2) . .
C18 N12 C15 125.0(2) 2_665 .
C31 N13 C48 121.1(3) . 2_756
C31 N13 C32 112.7(3) . .
C48 N13 C32 125.2(3) 2_756 .
C31 N14 C35 121.0(3) . .
C31 N14 C33 112.7(3) . .
C35 N14 C33 125.2(3) . .
C34 N15 C47 121.3(3) . 2_756
C34 N15 C32 112.6(3) . .
C47 N15 C32 124.1(3) 2_756 .
C34 N16 C36 121.6(3) . .
C34 N16 C33 112.7(3) . .
C36 N16 C33 124.8(3) . .
C37 N17 C35 121.0(3) . .
C37 N17 C38 111.9(2) . .
C35 N17 C38 125.0(2) . .
C37 N18 C41 121.8(3) . .
C37 N18 C39 112.7(2) . .
C41 N18 C39 125.5(2) . .
C40 N19 C36 120.6(3) . .
C40 N19 C38 113.4(3) . .
C36 N19 C38 125.8(3) . .
C40 N20 C42 121.2(3) . .
C40 N20 C39 112.2(2) . .
C42 N20 C39 125.5(3) . .
C43 N21 C41 122.8(3) . .
C43 N21 C44 113.0(2) . .
C41 N21 C44 124.2(3) . .
C43 N22 C47 121.7(3) . .
C43 N22 C45 111.8(3) . .
C47 N22 C45 124.8(2) . .
C46 N23 C44 112.9(3) . .
C46 N23 C42 121.3(3) . .
C44 N23 C42 125.2(3) . .
C46 N24 C45 112.8(3) . .
C46 N24 C48 121.0(3) . .
C45 N24 C48 125.9(3) . .
C1 O1 Yb1 156.3(2) . .
C7 O2 Yb1 159.2(2) . .
C37 O8 Yb1 155.2(2) . .
C43 O9 Yb1 155.0(2) . .
O14 N25 O15 121.0(4) . .
O14 N25 O13 120.2(4) . .
O15 N25 O13 118.8(4) . .
O17 N26 O18 119.2(4) . .
O17 N26 O16 120.1(4) . .
O18 N26 O16 120.6(4) . .
O19 N27 O21 120.7(3) . .
O19 N27 O20 119.9(3) . .
O21 N27 O20 119.4(3) . .

loop_
_geom_bond_atom_site_label_1
_geom_bond_atom_site_label_2
_geom_bond_distance
_geom_bond_site_symmetry_2
O1W Yb1 2.332(2) .
O2W Yb1 2.344(2) .
O3W Yb1 2.280(2) .
O4W Yb1 2.271(2) .
Yb1 O2 2.286(2) .
Yb1 O9 2.319(2) .
Yb1 O8 2.353(2) .
Yb1 O1 2.379(2) .
C1 O1 1.231(4) .
C1 N2 1.356(4) .
C1 N1 1.361(4) .
C2 N3 1.452(4) .
C2 N1 1.473(4) .
C2 C19 1.522(4) .
C2 C3 1.571(4) .
C3 N4 1.449(4) .
C3 N2 1.458(4) .
C3 C22 1.526(4) .
C4 O4 1.219(4) .
C4 N3 1.366(4) .
C4 N4 1.366(4) .
C5 N5 1.443(4) .
C5 N2 1.446(4) .
C5 H5A 0.9800 .
C5 H5B 0.9800 .
C6 N4 1.447(4) .
C6 N7 1.449(4) .
C6 H6A 0.9800 .
C6 H6B 0.9800 .
C7 O2 1.233(4) .
C7 N6 1.340(4) .
C7 N5 1.360(4) .
C8 N5 1.452(4) .
C8 N7 1.459(4) .
C8 C23 1.524(4) .
C8 C9 1.568(4) .
C9 N8 1.466(4) .
C9 N6 1.475(4) .
C9 C26 1.513(4) .
C10 O5 1.221(4) .
C10 N8 1.360(4) .
C10 N7 1.369(4) .
C11 N9 1.446(4) .
C11 N6 1.447(4) .
C11 H11A 0.9800 .
C11 H11B 0.9800 .
C12 N11 1.450(4) .
C12 N8 1.453(4) .
C12 H12A 0.9800 .
C12 H12B 0.9800 .
C13 O3 1.224(4) .
C13 N10 1.364(4) .
C13 N9 1.367(4) .
C14 N9 1.461(4) .
C14 N11 1.462(4) .
C14 C27 1.521(4) .
C14 C15 1.574(4) .
C15 N10 1.450(4) .
C15 N12 1.465(4) .
C15 C30 1.518(4) .
C16 O6 1.223(4) .
C16 N12 1.358(4) .
C16 N11 1.367(4) .
C17 N10 1.446(4) .
C17 N3 1.450(4) 2_665
C17 H17A 0.9800 .
C17 H17B 0.9800 .
C18 N1 1.452(4) .
C18 N12 1.457(4) 2_665
C18 H18A 0.9800 .
C18 H18B 0.9800 .
C19 C20 1.534(5) .
C19 H19A 0.9800 .
C19 H19B 0.9800 .
C20 C21 1.531(5) .
C20 H20A 0.9800 .
C20 H20B 0.9800 .
C21 C22 1.530(5) .
C21 H21A 0.9800 .
C21 H21B 0.9800 .
C22 H22A 0.9800 .
C22 H22B 0.9800 .
C23 C24 1.524(5) .
C23 H23A 0.9800 .
C23 H23B 0.9800 .
C24 C25 1.534(5) .
C24 H24A 0.9800 .
C24 H24B 0.9800 .
C25 C26 1.533(5) .
C25 H25A 0.9800 .
C25 H25B 0.9800 .
C26 H26A 0.9800 .
C26 H26B 0.9800 .
C27 C28 1.525(5) .
C27 H27A 0.9800 .
C27 H27B 0.9800 .
C28 C29 1.533(5) .
C28 H28A 0.9800 .
C28 H28B 0.9800 .
C29 C30 1.525(5) .
C29 H29A 0.9800 .
C29 H29B 0.9800 .
C30 H30A 0.9800 .
C30 H30B 0.9800 .
C31 O7 1.226(4) .
C31 N14 1.366(4) .
C31 N13 1.373(4) .
C32 N13 1.462(4) .
C32 N15 1.465(4) .
C32 C49 1.509(4) .
C32 C33 1.576(4) .
C33 N16 1.456(4) .
C33 N14 1.462(4) .
C33 C52 1.524(4) .
C34 O10 1.221(4) .
C34 N15 1.363(4) .
C34 N16 1.365(4) .
C35 N14 1.440(4) .
C35 N17 1.454(4) .
C35 H35A 0.9800 .
C35 H35B 0.9800 .
C36 N19 1.445(4) .
C36 N16 1.453(4) .
C36 H36A 0.9800 .
C36 H36B 0.9800 .
C37 O8 1.235(4) .
C37 N18 1.351(4) .
C37 N17 1.352(4) .
C38 N19 1.447(4) .
C38 N17 1.468(4) .
C38 C53 1.523(4) .
C38 C39 1.572(4) .
C39 N18 1.456(4) .
C39 N20 1.468(4) .
C39 C56 1.521(5) .
C40 O11 1.217(4) .
C40 N19 1.363(4) .
C40 N20 1.368(4) .
C41 N21 1.445(4) .
C41 N18 1.446(4) .
C41 H41A 0.9800 .
C41 H41B 0.9800 .
C42 N20 1.438(4) .
C42 N23 1.458(4) .
C42 H42A 0.9800 .
C42 H42B 0.9800 .
C43 O9 1.236(4) .
C43 N21 1.344(4) .
C43 N22 1.361(4) .
C44 N23 1.453(4) .
C44 N21 1.461(4) .
C44 C57 1.522(4) .
C44 C45 1.573(4) .
C45 N24 1.455(4) .
C45 N22 1.460(4) .
C45 C60 1.528(4) .
C46 O12 1.226(4) .
C46 N23 1.361(4) .
C46 N24 1.365(4) .
C47 N15 1.444(4) 2_756
C47 N22 1.455(4) .
C47 H47A 0.9800 .
C47 H47B 0.9800 .
C48 N13 1.443(4) 2_756
C48 N24 1.458(4) .
C48 H48A 0.9800 .
C48 H48B 0.9800 .
C49 C50 1.523(5) .
C49 H49A 0.9800 .
C49 H49B 0.9800 .
C50 C51 1.529(5) .
C50 H50A 0.9800 .
C50 H50B 0.9800 .
C51 C52 1.529(5) .
C51 H51A 0.9800 .
C51 H51B 0.9800 .
C52 H52A 0.9800 .
C52 H52B 0.9800 .
C53 C54 1.528(5) .
C53 H53A 0.9800 .
C53 H53B 0.9800 .
C54 C55 1.533(5) .
C54 H54A 0.9800 .
C54 H54B 0.9800 .
C55 C56 1.538(5) .
C55 H55A 0.9800 .
C55 H55B 0.9800 .
C56 H56A 0.9800 .
C56 H56B 0.9800 .
C57 C58 1.526(5) .
C57 H57A 0.9800 .
C57 H57B 0.9800 .
C58 C59 1.535(6) .
C58 H58A 0.9800 .
C58 H58B 0.9800 .
C59 C60 1.521(6) .
C59 H59A 0.9800 .
C59 H59B 0.9800 .
C60 H60A 0.9800 .
C60 H60B 0.9800 .
N3 C17 1.450(4) 2_665
N12 C18 1.457(4) 2_665
N13 C48 1.443(4) 2_756
N15 C47 1.444(4) 2_756
N25 O14 1.224(5) .
N25 O15 1.235(4) .
N25 O13 1.247(5) .
N26 O17 1.212(5) .
N26 O18 1.243(5) .
N26 O16 1.269(5) .
N27 O19 1.232(4) .
N27 O21 1.237(4) .
N27 O20 1.240(4) .

loop_
_platon_squeeze_void_nr
_platon_squeeze_void_average_x
_platon_squeeze_void_average_y
_platon_squeeze_void_average_z
_platon_squeeze_void_volume
_platon_squeeze_void_count_electrons
_platon_squeeze_void_content
1 0.000 0.000 0.500 113 27 ' '
2 -0.031 0.015 0.842 19 10 ' '
3 0.031 0.985 0.158 18 9 ' '
4 0.275 0.373 0.778 201 71 ' '
5 0.347 0.956 0.152 57 20 ' '
6 0.500 0.500 0.000 106 24 ' '
7 0.725 0.626 0.222 201 71 ' '
8 0.654 0.043 0.848 56 19 ' '
